data_1534102
loop_
_publ_author_name
'Hassan, Haitham'
'Mohammed, Shireen'
'Robert, Fr\'ed\'eric'
'Landais, Yannick'

_publ_section_title
;
 Total Synthesis of (+-)-Eucophylline. A Free-Radical Approach to the
 Synthesis of the Azabicyclo[3.3.1]nonane Skeleton.
;
_journal_issue 18
_journal_name_full 'Organic letters'
_journal_page_first 4518
_journal_page_last 4521
_journal_paper_doi 10.1021/acs.orglett.5b02218
_journal_volume 17
_journal_year 2015
_chemical_formula_sum 'C15 H17 N3'
_chemical_formula_weight 239.32
_chemical_name_systematic
; 
 ? 
;
_space_group_IT_number 14
_symmetry_cell_setting monoclinic
_symmetry_space_group_name_Hall '-P 2ybc'
_symmetry_space_group_name_H-M 'P 1 21/c 1'
_atom_sites_solution_hydrogens geom
_atom_sites_solution_primary direct
_atom_sites_solution_secondary difmap
_audit_creation_method SHELXL-97
_cell_angle_alpha 90.00
_cell_angle_beta 90.344(13)
_cell_angle_gamma 90.00
_cell_formula_units_Z 4
_cell_length_a 9.507(2)
_cell_length_b 9.4923(13)
_cell_length_c 14.387(2)
_cell_measurement_reflns_used 1942
_cell_measurement_temperature 293(2)
_cell_measurement_theta_max 68.33
_cell_measurement_theta_min 6.59
_cell_volume 1298.3(4)
_computing_cell_refinement 'CrystalClear-SM Expert 2.1 (Rigaku, 2013)'
_computing_data_collection 'CrystalClear-SM Expert 2.1 (Rigaku, 2013)'
_computing_data_reduction 'CrystalClear-SM Expert 2.1 (Rigaku, 2013)'
_computing_structure_refinement 'SHELXL (Sheldrick, 2008)'
_computing_structure_solution 'SHELXS (Sheldrick, 2008)'
_diffrn_ambient_temperature 293(2)
_diffrn_measured_fraction_theta_full 0.984
_diffrn_measured_fraction_theta_max 0.984
_diffrn_measurement_device_type 'Rigaku RAXIS Rapid'
_diffrn_measurement_method \w-scans
_diffrn_radiation_monochromator confocal
_diffrn_radiation_source 'micro-focus rotating anode'
_diffrn_radiation_type CuK\a
_diffrn_radiation_wavelength 1.54187
_diffrn_reflns_av_R_equivalents 0.0264
_diffrn_reflns_av_sigmaI/netI 0.0187
_diffrn_reflns_limit_h_max 11
_diffrn_reflns_limit_h_min -11
_diffrn_reflns_limit_k_max 10
_diffrn_reflns_limit_k_min -11
_diffrn_reflns_limit_l_max 10
_diffrn_reflns_limit_l_min -17
_diffrn_reflns_number 10621
_diffrn_reflns_theta_full 68.33
_diffrn_reflns_theta_max 68.33
_diffrn_reflns_theta_min 6.59
_exptl_absorpt_coefficient_mu 0.579
_exptl_absorpt_correction_T_max 0.9182
_exptl_absorpt_correction_T_min 0.8455
_exptl_absorpt_correction_type multi-scan
_exptl_absorpt_process_details 'CrystalClear-SM Expert 2.1 (Rigaku, 2013)'
_exptl_crystal_colour colourless
_exptl_crystal_density_diffrn 1.224
_exptl_crystal_density_method 'not measured'
_exptl_crystal_description prism
_exptl_crystal_F_000 512
_exptl_crystal_size_max 0.30
_exptl_crystal_size_mid 0.25
_exptl_crystal_size_min 0.15
_refine_diff_density_max 0.157
_refine_diff_density_min -0.158
_refine_diff_density_rms 0.034
_refine_ls_extinction_coef 0.0135(9)
_refine_ls_extinction_expression Fc^*^=kFc[1+0.001xFc^2^\l^3^/sin(2\q)]^-1/4^
_refine_ls_extinction_method SHELXL
_refine_ls_goodness_of_fit_ref 1.016
_refine_ls_hydrogen_treatment constr
_refine_ls_matrix_type full
_refine_ls_number_parameters 164
_refine_ls_number_reflns 2344
_refine_ls_number_restraints 0
_refine_ls_restrained_S_all 1.016
_refine_ls_R_factor_all 0.0441
_refine_ls_R_factor_gt 0.0379
_refine_ls_shift/su_max 0.000
_refine_ls_shift/su_mean 0.000
_refine_ls_structure_factor_coef Fsqd
_refine_ls_weighting_details 'calc w=1/[\s^2^(Fo^2^)+(0.0564P)^2^+0.1956P] where P=(Fo^2^+2Fc^2^)/3'
_refine_ls_weighting_scheme calc
_refine_ls_wR_factor_gt 0.0994
_refine_ls_wR_factor_ref 0.1067
_reflns_number_gt 1942
_reflns_number_total 2344
_reflns_threshold_expression >2sigma(I)
_cod_data_source_file ol5b02218_si_002.cif
_cod_data_source_block ms444
_cod_original_sg_symbol_H-M P21/c
_cod_database_code 1534102

loop_
_symmetry_equiv_pos_as_xyz
'x, y, z'
'-x, y+1/2, -z+1/2'
'-x, -y, -z'
'x, -y-1/2, z-1/2'

loop_
_atom_site_label
_atom_site_type_symbol
_atom_site_fract_x
_atom_site_fract_y
_atom_site_fract_z
_atom_site_U_iso_or_equiv
_atom_site_adp_type
_atom_site_occupancy
_atom_site_symmetry_multiplicity
_atom_site_calc_flag
_atom_site_refinement_flags
C1 C 0.15426(13) 0.59576(13) 0.64011(9) 0.0520(3) Uani 1 1 d .
C2 C 0.07643(14) 0.70151(15) 0.59577(11) 0.0640(4) Uani 1 1 d .
H2 H 0.0028 0.7451 0.6268 0.077 Uiso 1 1 calc R
C3 C 0.10822(15) 0.74117(16) 0.50658(11) 0.0674(4) Uani 1 1 d .
H3 H 0.0558 0.8107 0.4768 0.081 Uiso 1 1 calc R
C4 C 0.21863(15) 0.67696(16) 0.46157(10) 0.0638(4) Uani 1 1 d .
H4 H 0.2410 0.7044 0.4014 0.077 Uiso 1 1 calc R
C5 C 0.29644(14) 0.57249(14) 0.50459(9) 0.0558(3) Uani 1 1 d .
H5 H 0.3710 0.5313 0.4731 0.067 Uiso 1 1 calc R
C6 C 0.26511(13) 0.52769(13) 0.59448(9) 0.0472(3) Uani 1 1 d .
C7 C 0.12443(15) 0.55552(16) 0.73441(11) 0.0639(4) Uani 1 1 d .
N8 N 0.10051(17) 0.52509(19) 0.80970(10) 0.0910(5) Uani 1 1 d .
N9 N 0.34467(11) 0.43057(11) 0.64571(7) 0.0501(3) Uani 1 1 d .
C10 C 0.37785(12) 0.30814(13) 0.61436(8) 0.0455(3) Uani 1 1 d .
C11 C 0.32383(15) 0.23789(14) 0.52687(9) 0.0565(4) Uani 1 1 d .
H11A H 0.4005 0.2252 0.4835 0.068 Uiso 1 1 calc R
H11B H 0.2531 0.2970 0.4975 0.068 Uiso 1 1 calc R
C12 C 0.25954(16) 0.09384(15) 0.55148(9) 0.0587(4) Uani 1 1 d .
H12A H 0.1684 0.1087 0.5798 0.070 Uiso 1 1 calc R
H12B H 0.2448 0.0407 0.4947 0.070 Uiso 1 1 calc R
C13 C 0.35243(14) 0.00594(14) 0.61861(9) 0.0530(3) Uani 1 1 d .
H13 H 0.3701 -0.0869 0.5912 0.064 Uiso 1 1 calc R
C14 C 0.49129(13) 0.08310(14) 0.63144(10) 0.0550(3) Uani 1 1 d .
H14A H 0.5522 0.0307 0.6733 0.066 Uiso 1 1 calc R
H14B H 0.5384 0.0924 0.5721 0.066 Uiso 1 1 calc R
N15 N 0.46185(10) 0.22275(11) 0.67020(7) 0.0486(3) Uani 1 1 d .
C16 C 0.28831(15) -0.01273(14) 0.71520(9) 0.0572(4) Uani 1 1 d .
H16A H 0.3455 -0.0784 0.7507 0.069 Uiso 1 1 calc R
H16B H 0.1950 -0.0530 0.7087 0.069 Uiso 1 1 calc R
C17 C 0.27806(15) 0.12615(15) 0.76853(9) 0.0586(4) Uani 1 1 d .
H17A H 0.2038 0.1831 0.7413 0.070 Uiso 1 1 calc R
H17B H 0.2528 0.1065 0.8324 0.070 Uiso 1 1 calc R
C18 C 0.41483(15) 0.20920(15) 0.76737(9) 0.0565(4) Uani 1 1 d .
H18A H 0.4003 0.3018 0.7941 0.068 Uiso 1 1 calc R
H18B H 0.4859 0.1608 0.8040 0.068 Uiso 1 1 calc R

loop_
_atom_site_aniso_label
_atom_site_aniso_U_11
_atom_site_aniso_U_22
_atom_site_aniso_U_33
_atom_site_aniso_U_23
_atom_site_aniso_U_13
_atom_site_aniso_U_12
C1 0.0515(7) 0.0477(7) 0.0567(8) -0.0027(6) 0.0013(6) -0.0006(5)
C2 0.0532(7) 0.0558(8) 0.0829(11) 0.0001(7) 0.0027(7) 0.0072(6)
C3 0.0643(9) 0.0554(8) 0.0825(11) 0.0154(7) -0.0101(8) 0.0074(7)
C4 0.0691(9) 0.0610(9) 0.0611(9) 0.0141(7) -0.0019(7) -0.0001(7)
C5 0.0593(8) 0.0540(8) 0.0541(8) 0.0032(6) 0.0033(6) 0.0046(6)
C6 0.0506(6) 0.0420(6) 0.0488(7) -0.0025(5) -0.0039(5) -0.0005(5)
C7 0.0616(8) 0.0666(9) 0.0634(9) -0.0061(7) 0.0078(7) 0.0029(7)
N8 0.0931(10) 0.1152(13) 0.0648(9) 0.0006(8) 0.0167(8) 0.0034(9)
N9 0.0566(6) 0.0458(6) 0.0479(6) -0.0019(4) -0.0049(5) 0.0048(5)
C10 0.0474(6) 0.0478(7) 0.0414(6) 0.0016(5) 0.0029(5) 0.0006(5)
C11 0.0743(9) 0.0546(8) 0.0407(7) -0.0012(6) -0.0026(6) 0.0091(6)
C12 0.0709(8) 0.0543(8) 0.0507(8) -0.0085(6) -0.0090(6) 0.0027(6)
C13 0.0635(8) 0.0435(7) 0.0518(7) -0.0064(5) 0.0001(6) 0.0066(6)
C14 0.0551(7) 0.0509(8) 0.0590(8) 0.0012(6) 0.0045(6) 0.0113(6)
N15 0.0504(6) 0.0466(6) 0.0488(6) 0.0015(4) -0.0041(4) 0.0030(4)
C16 0.0621(8) 0.0511(8) 0.0584(8) 0.0027(6) 0.0019(6) -0.0013(6)
C17 0.0731(9) 0.0602(8) 0.0427(7) 0.0019(6) 0.0075(6) 0.0047(7)
C18 0.0751(9) 0.0520(8) 0.0421(7) 0.0001(5) -0.0108(6) 0.0025(6)

loop_
_atom_type_symbol
_atom_type_description
_atom_type_scat_dispersion_real
_atom_type_scat_dispersion_imag
_atom_type_scat_source
C C 0.0181 0.0091 'International Tables Vol C Tables 4.2.6.8 and 6.1.1.4'
H H 0.0000 0.0000 'International Tables Vol C Tables 4.2.6.8 and 6.1.1.4'
N N 0.0311 0.0180 'International Tables Vol C Tables 4.2.6.8 and 6.1.1.4'

loop_
_geom_angle_atom_site_label_1
_geom_angle_atom_site_label_2
_geom_angle_atom_site_label_3
_geom_angle
C2 C1 C6 120.93(13)
C2 C1 C7 120.91(12)
C6 C1 C7 118.15(12)
C3 C2 C1 120.28(13)
C2 C3 C4 119.37(13)
C5 C4 C3 120.93(14)
C4 C5 C6 121.16(12)
C5 C6 N9 124.84(11)
C5 C6 C1 117.29(12)
N9 C6 C1 117.53(11)
N8 C7 C1 179.22(17)
C10 N9 C6 122.91(11)
N9 C10 N15 117.73(11)
N9 C10 C11 127.42(11)
N15 C10 C11 114.53(11)
C10 C11 C12 109.49(10)
C13 C12 C11 113.34(11)
C14 C13 C16 107.20(11)
C14 C13 C12 107.92(11)
C16 C13 C12 113.57(11)
N15 C14 C13 108.32(10)
C10 N15 C14 114.69(10)
C10 N15 C18 114.96(10)
C14 N15 C18 109.95(10)
C13 C16 C17 112.50(11)
C18 C17 C16 112.61(11)
N15 C18 C17 108.63(10)

loop_
_geom_bond_atom_site_label_1
_geom_bond_atom_site_label_2
_geom_bond_distance
C1 C2 1.3987(19)
C1 C6 1.4026(17)
C1 C7 1.439(2)
C2 C3 1.373(2)
C3 C4 1.379(2)
C4 C5 1.3813(19)
C5 C6 1.3952(18)
C6 N9 1.3995(16)
C7 N8 1.145(2)
N9 C10 1.2865(16)
C10 N15 1.3901(15)
C10 C11 1.5116(17)
C11 C12 1.540(2)
C12 C13 1.5487(18)
C13 C14 1.5200(19)
C13 C16 1.5311(19)
C14 N15 1.4658(16)
N15 C18 1.4759(16)
C16 C17 1.5288(19)
C17 C18 1.521(2)

loop_
_geom_torsion_atom_site_label_1
_geom_torsion_atom_site_label_2
_geom_torsion_atom_site_label_3
_geom_torsion_atom_site_label_4
_geom_torsion
C6 C1 C2 C3 -0.4(2)
C7 C1 C2 C3 178.43(13)
C1 C2 C3 C4 -0.8(2)
C2 C3 C4 C5 0.7(2)
C3 C4 C5 C6 0.6(2)
C4 C5 C6 N9 -174.90(12)
C4 C5 C6 C1 -1.8(2)
C2 C1 C6 C5 1.69(19)
C7 C1 C6 C5 -177.22(12)
C2 C1 C6 N9 175.33(12)
C7 C1 C6 N9 -3.58(18)
C2 C1 C7 N8 -41(12)
C6 C1 C7 N8 137(12)
C5 C6 N9 C10 -53.05(18)
C1 C6 N9 C10 133.83(13)
C6 N9 C10 N15 177.58(10)
C6 N9 C10 C11 -9.38(19)
N9 C10 C11 C12 -124.15(14)
N15 C10 C11 C12 49.08(15)
C10 C11 C12 C13 -45.80(15)
C11 C12 C13 C14 -6.81(15)
C11 C12 C13 C16 111.89(13)
C16 C13 C14 N15 -63.01(13)
C12 C13 C14 N15 59.67(13)
N9 C10 N15 C14 177.96(10)
C11 C10 N15 C14 4.04(15)
N9 C10 N15 C18 49.04(15)
C11 C10 N15 C18 -124.89(12)
C13 C14 N15 C10 -61.16(13)
C13 C14 N15 C18 70.22(13)
C14 C13 C16 C17 52.95(14)
C12 C13 C16 C17 -66.15(15)
C13 C16 C17 C18 -48.77(16)
C10 N15 C18 C17 68.53(14)
C14 N15 C18 C17 -62.71(13)
C16 C17 C18 N15 51.58(15)
